data_7701142
loop_
_publ_author_name
'Barnsley, Jonathan E.'
'Findlay, James A.'
'Shillito, Georgina E.'
'Pelet, William S.'
'Scottwell, Syn\/ove \/O'
'McIntyre, Sam M.'
'Tay, Elliot J.'
'Gordon, Keith C.'
'Crowley, James D.'

_publ_section_title
;
 Long-lived MLCT states for Ru(ii) complexes of ferrocene-appended
 2,2'-bipyridines.
;
_journal_issue 41
_journal_name_full 'Dalton transactions (Cambridge, England : 2003)'
_journal_page_first 15713
_journal_page_last 15722
_journal_paper_doi 10.1039/c9dt02025j
_journal_volume 48
_journal_year 2019
_chemical_formula_moiety 'C42 H32 Fe N6 Ru 2(F6P)'
_chemical_formula_sum 'C42 H32 F12 Fe N6 P2 Ru'
_chemical_formula_weight 1067.59
_space_group_crystal_system monoclinic
_space_group_IT_number 14
_space_group_name_Hall '-P 2ybc'
_space_group_name_H-M_alt 'P 1 21/c 1'
_symmetry_space_group_name_Hall '-P 2ybc'
_symmetry_space_group_name_H-M 'P 1 21/c 1'
_atom_sites_solution_hydrogens geom
_audit_creation_method SHELXL-2014/7
_audit_update_record
;
2019-05-15 deposited with the CCDC.    2019-09-16 downloaded from the CCDC.
;
_cell_angle_alpha 90
_cell_angle_beta 103.184(3)
_cell_angle_gamma 90
_cell_formula_units_Z 4
_cell_length_a 12.6007(3)
_cell_length_b 11.8006(3)
_cell_length_c 27.4502(8)
_cell_measurement_reflns_used 26159
_cell_measurement_temperature 100.00(14)
_cell_measurement_theta_max 73.5070
_cell_measurement_theta_min 4.2850
_cell_volume 3974.15(19)
_computing_cell_refinement
;
CrysAlisPro, Agilent Technologies,
Version 1.171.37.33 (release 27-03-2014 CrysAlis171 .NET)
(compiled Mar 27 2014,17:12:48)
;
_computing_data_collection
;
CrysAlisPro, Agilent Technologies,
Version 1.171.37.33 (release 27-03-2014 CrysAlis171 .NET)
(compiled Mar 27 2014,17:12:48)
;
_computing_data_reduction
;
CrysAlisPro, Agilent Technologies,
Version 1.171.37.33 (release 27-03-2014 CrysAlis171 .NET)
(compiled Mar 27 2014,17:12:48)
;
_computing_structure_refinement 'SHELXL-2014/7 (Sheldrick, 2014)'
_diffrn_ambient_temperature 100.00(14)
_diffrn_measured_fraction_theta_full 1.000
_diffrn_measured_fraction_theta_max 0.990
_diffrn_measurement_device_type 'SuperNova, Dual, Cu at zero, Atlas'
_diffrn_radiation_type CuK\a
_diffrn_radiation_wavelength 1.54184
_diffrn_reflns_av_R_equivalents 0.1012
_diffrn_reflns_av_unetI/netI 0.0497
_diffrn_reflns_Laue_measured_fraction_full 1.000
_diffrn_reflns_Laue_measured_fraction_max 0.990
_diffrn_reflns_limit_h_max 15
_diffrn_reflns_limit_h_min -15
_diffrn_reflns_limit_k_max 14
_diffrn_reflns_limit_k_min -13
_diffrn_reflns_limit_l_max 33
_diffrn_reflns_limit_l_min -33
_diffrn_reflns_number 56747
_diffrn_reflns_point_group_measured_fraction_full 1.000
_diffrn_reflns_point_group_measured_fraction_max 0.990
_diffrn_reflns_theta_full 67.684
_diffrn_reflns_theta_max 73.649
_diffrn_reflns_theta_min 3.307
_exptl_absorpt_coefficient_mu 7.657
_exptl_absorpt_correction_T_max 1.00000
_exptl_absorpt_correction_T_min 0.57416
_exptl_absorpt_correction_type gaussian
_exptl_crystal_colour red
_exptl_crystal_density_diffrn 1.784
_exptl_crystal_description irregular
_exptl_crystal_F_000 2136
_refine_diff_density_max 1.558
_refine_diff_density_min -0.928
_refine_diff_density_rms 0.162
_refine_ls_extinction_method none
_refine_ls_goodness_of_fit_ref 1.235
_refine_ls_hydrogen_treatment constr
_refine_ls_matrix_type full
_refine_ls_number_parameters 577
_refine_ls_number_reflns 7952
_refine_ls_number_restraints 0
_refine_ls_restrained_S_all 1.235
_refine_ls_R_factor_all 0.0728
_refine_ls_R_factor_gt 0.0599
_refine_ls_shift/su_max 0.075
_refine_ls_shift/su_mean 0.003
_refine_ls_structure_factor_coef Fsqd
_refine_ls_weighting_details 'w=1/[\s^2^(Fo^2^)+(0.1000P)^2^] where P=(Fo^2^+2Fc^2^)/3'
_refine_ls_weighting_scheme calc
_refine_ls_wR_factor_gt 0.1633
_refine_ls_wR_factor_ref 0.1744
_reflns_Friedel_coverage 0.000
_reflns_number_gt 6478
_reflns_number_total 7952
_reflns_threshold_expression 'I > 2\s(I)'
_cod_data_source_file c9dt02025j2.cif
_cod_data_source_block shelx
_cod_depositor_comments 'Adding full bibliography for 7701142.cif.'
_cod_database_code 7701142
_shelx_shelxl_version_number 2014/7
_shelx_space_group_comment
;
The symmetry employed for this shelxl refinement is uniquely defined
by the following loop, which should always be used as a source of
symmetry information in preference to the above space-group names.
They are only intended as comments.
;

loop_
_space_group_symop_operation_xyz
'x, y, z'
'-x, y+1/2, -z+1/2'
'-x, -y, -z'
'x, -y-1/2, z-1/2'

loop_
_atom_site_label
_atom_site_type_symbol
_atom_site_fract_x
_atom_site_fract_y
_atom_site_fract_z
_atom_site_U_iso_or_equiv
_atom_site_adp_type
_atom_site_occupancy
_atom_site_site_symmetry_order
_atom_site_calc_flag
_atom_site_refinement_flags_posn
_atom_site_refinement_flags_adp
Ru1 Ru 0.78600(2) 0.24920(3) 0.09070(2) 0.02266(13) Uani 1 1 d . .
Fe1 Fe 0.68181(6) 0.72948(7) -0.18726(3) 0.02885(19) Uani 1 1 d . .
P2 P 0.67590(11) 0.24579(11) 0.35138(5) 0.0372(3) Uani 1 1 d . .
N2 N 0.6551(3) 0.1426(3) 0.08923(13) 0.0245(7) Uani 1 1 d . .
N4 N 0.8832(3) 0.1739(3) 0.15214(13) 0.0274(7) Uani 1 1 d . .
N3 N 0.7453(3) 0.3412(3) 0.14733(13) 0.0269(7) Uani 1 1 d . .
N6 N 0.8417(3) 0.1619(4) 0.03653(13) 0.0292(8) Uani 1 1 d . .
N1 N 0.6714(3) 0.3195(3) 0.03269(12) 0.0253(7) Uani 1 1 d . .
N5 N 0.9131(3) 0.3526(3) 0.08198(13) 0.0276(8) Uani 1 1 d . .
F11 F 0.6755(4) 0.2965(4) 0.40537(15) 0.0619(10) Uani 1 1 d . .
C37 C 0.9653(4) 0.3182(4) 0.04618(16) 0.0317(10) Uani 1 1 d . .
F9 F 0.6754(4) 0.1969(3) 0.29732(14) 0.0678(11) Uani 1 1 d . .
F10 F 0.5659(4) 0.1811(4) 0.35071(15) 0.0739(13) Uani 1 1 d . .
C21 C 0.5631(4) -0.0170(4) 0.11441(17) 0.0325(10) Uani 1 1 d . .
H21 H 0.5641 -0.0793 0.1364 0.039 Uiso 1 1 calc R U
C33 C 0.9477(4) 0.4467(4) 0.10830(16) 0.0311(9) Uani 1 1 d . .
H33 H 0.9105 0.4710 0.1329 0.037 Uiso 1 1 calc R U
F12 F 0.7443(4) 0.1436(4) 0.37786(16) 0.0792(14) Uani 1 1 d . .
C9 C 0.7310(5) 0.7947(5) -0.11664(17) 0.0365(10) Uani 1 1 d . .
H9 H 0.8009 0.7849 -0.0951 0.044 Uiso 1 1 calc R U
C13 C 0.6841(4) 0.4118(4) 0.00619(15) 0.0265(8) Uani 1 1 d . .
H13 H 0.7489 0.4552 0.0164 0.032 Uiso 1 1 calc R U
C23 C 0.6731(4) 0.4267(4) 0.14130(17) 0.0317(9) Uani 1 1 d . .
H23 H 0.6383 0.4484 0.1082 0.038 Uiso 1 1 calc R U
C19 C 0.4740(4) 0.0943(4) 0.04467(16) 0.0306(9) Uani 1 1 d . .
H19 H 0.4124 0.1099 0.0183 0.037 Uiso 1 1 calc R U
C20 C 0.4724(4) 0.0036(4) 0.07649(17) 0.0323(10) Uani 1 1 d . .
H20 H 0.4100 -0.0438 0.0723 0.039 Uiso 1 1 calc R U
C14 C 0.6060(4) 0.4468(4) -0.03586(16) 0.0313(10) Uani 1 1 d . .
C26 C 0.7698(4) 0.3612(5) 0.23559(18) 0.0379(11) Uani 1 1 d . .
H26 H 0.8040 0.3373 0.2685 0.045 Uiso 1 1 calc R U
C36 C 1.0544(4) 0.3793(5) 0.03769(19) 0.0398(12) Uani 1 1 d . .
H36 H 1.0903 0.3552 0.0126 0.048 Uiso 1 1 calc R U
C28 C 0.8723(4) 0.2135(4) 0.19776(16) 0.0299(9) Uani 1 1 d . .
C27 C 0.7938(4) 0.3077(4) 0.19440(16) 0.0294(9) Uani 1 1 d . .
C17 C 0.5766(4) 0.2601(4) 0.01957(16) 0.0270(9) Uani 1 1 d . .
C29 C 0.9298(5) 0.1650(5) 0.24164(19) 0.0438(12) Uani 1 1 d . .
H29 H 0.9221 0.1937 0.2730 0.053 Uiso 1 1 calc R U
C18 C 0.5666(3) 0.1628(4) 0.05154(15) 0.0261(8) Uani 1 1 d . .
C10 C 0.6384(4) 0.7206(5) -0.11975(17) 0.0347(10) Uani 1 1 d . .
C15 C 0.5122(4) 0.3830(4) -0.05024(17) 0.0333(10) Uani 1 1 d . .
H15 H 0.4587 0.4031 -0.0793 0.040 Uiso 1 1 calc R U
C22 C 0.6515(4) 0.0532(4) 0.12000(16) 0.0287(9) Uani 1 1 d . .
H22 H 0.7130 0.0387 0.1465 0.034 Uiso 1 1 calc R U
C38 C 0.9207(4) 0.2164(5) 0.01877(17) 0.0345(10) Uani 1 1 d . .
C34 C 1.0353(4) 0.5095(5) 0.10114(19) 0.0378(11) Uani 1 1 d . .
H34 H 1.0573 0.5759 0.1204 0.045 Uiso 1 1 calc R U
C42 C 0.7996(4) 0.0653(5) 0.01466(18) 0.0371(11) Uani 1 1 d . .
H42 H 0.7464 0.0265 0.0279 0.044 Uiso 1 1 calc R U
C24 C 0.6468(5) 0.4845(5) 0.1806(2) 0.0408(11) Uani 1 1 d . .
H24 H 0.5968 0.5460 0.1749 0.049 Uiso 1 1 calc R U
C11 C 0.6308(4) 0.6240(4) -0.09014(17) 0.0330(10) Uani 1 1 d . .
F7 F 0.6096(4) 0.3525(4) 0.32498(19) 0.0743(12) Uani 1 1 d . .
C12 C 0.6227(4) 0.5445(4) -0.06399(17) 0.0335(10) Uani 1 1 d . .
F8 F 0.7860(4) 0.3181(5) 0.35178(15) 0.0784(15) Uani 1 1 d . .
C5 C 0.7425(5) 0.5763(5) -0.2025(2) 0.0455(13) Uani 1 1 d . .
H5 H 0.7586 0.5135 -0.1804 0.055 Uiso 1 1 calc R U
C6 C 0.5502(4) 0.7662(5) -0.1582(2) 0.0368(11) Uani 1 1 d . .
H6 H 0.4794 0.7345 -0.1690 0.044 Uiso 1 1 calc R U
C16 C 0.4961(4) 0.2902(4) -0.02231(16) 0.0299(9) Uani 1 1 d . .
H16 H 0.4309 0.2471 -0.0315 0.036 Uiso 1 1 calc R U
C8 C 0.6995(5) 0.8843(4) -0.15124(18) 0.0383(11) Uani 1 1 d . .
H8 H 0.7442 0.9457 -0.1566 0.046 Uiso 1 1 calc R U
C4 C 0.8148(5) 0.6625(5) -0.2080(2) 0.0454(13) Uani 1 1 d . .
H4 H 0.8884 0.6693 -0.1899 0.054 Uiso 1 1 calc R U
C25 C 0.6955(5) 0.4500(5) 0.22837(19) 0.0423(12) Uani 1 1 d . .
H25 H 0.6782 0.4868 0.2564 0.051 Uiso 1 1 calc R U
C39 C 0.9539(5) 0.1764(5) -0.02291(18) 0.0414(12) Uani 1 1 d . .
H39 H 1.0077 0.2157 -0.0355 0.050 Uiso 1 1 calc R U
C31 C 1.0088(5) 0.0341(5) 0.1940(2) 0.0467(13) Uani 1 1 d . .
H31 H 1.0550 -0.0285 0.1921 0.056 Uiso 1 1 calc R U
C7 C 0.5885(4) 0.8660(4) -0.17661(18) 0.0373(11) Uani 1 1 d . .
H7 H 0.5471 0.9135 -0.2019 0.045 Uiso 1 1 calc R U
C32 C 0.9506(4) 0.0862(5) 0.15153(18) 0.0367(10) Uani 1 1 d . .
H32 H 0.9586 0.0586 0.1200 0.044 Uiso 1 1 calc R U
C3 C 0.7598(5) 0.7374(5) -0.2448(2) 0.0436(13) Uani 1 1 d . .
H3 H 0.7906 0.8033 -0.2560 0.052 Uiso 1 1 calc R U
C1 C 0.6399(6) 0.5989(6) -0.2360(2) 0.0551(16) Uani 1 1 d . .
H1 H 0.5752 0.5551 -0.2399 0.066 Uiso 1 1 calc R U
C30 C 0.9980(5) 0.0755(5) 0.2400(2) 0.0505(15) Uani 1 1 d . .
H30 H 1.0377 0.0419 0.2701 0.061 Uiso 1 1 calc R U
C41 C 0.8304(5) 0.0199(5) -0.0264(2) 0.0461(13) Uani 1 1 d . .
H41 H 0.7998 -0.0491 -0.0410 0.055 Uiso 1 1 calc R U
C35 C 1.0904(4) 0.4752(5) 0.0659(2) 0.0400(11) Uani 1 1 d . .
H35 H 1.1520 0.5163 0.0609 0.048 Uiso 1 1 calc R U
C2 C 0.6535(5) 0.7003(6) -0.26243(18) 0.0470(13) Uani 1 1 d . .
H2 H 0.5994 0.7359 -0.2876 0.056 Uiso 1 1 calc R U
C40 C 0.9073(5) 0.0781(6) -0.04574(19) 0.0495(15) Uani 1 1 d . .
H40 H 0.9280 0.0503 -0.0747 0.059 Uiso 1 1 calc R U
P1 P 0.81788(12) 0.75702(12) 0.11093(5) 0.0408(3) Uani 1 1 d . .
F1 F 0.8073(4) 0.8461(3) 0.15345(15) 0.0635(10) Uani 1 1 d . .
F2 F 0.7505(4) 0.8367(4) 0.06707(15) 0.0710(12) Uani 1 1 d . .
F6 F 0.8337(5) 0.6745(4) 0.06829(15) 0.0897(18) Uani 1 1 d . .
F5 F 0.7068(4) 0.7033(6) 0.11505(17) 0.0940(19) Uani 1 1 d . .
F4 F 0.8791(4) 0.6723(4) 0.15339(13) 0.0810(16) Uani 1 1 d . .
F3 F 0.9266(5) 0.8239(7) 0.1075(2) 0.115(3) Uani 1 1 d . .

loop_
_atom_site_aniso_label
_atom_site_aniso_U_11
_atom_site_aniso_U_22
_atom_site_aniso_U_33
_atom_site_aniso_U_23
_atom_site_aniso_U_13
_atom_site_aniso_U_12
Ru1 0.02724(19) 0.0232(2) 0.01732(19) 0.00281(10) 0.00468(13) 0.00182(11)
Fe1 0.0352(4) 0.0299(4) 0.0221(4) 0.0029(3) 0.0079(3) 0.0020(3)
P2 0.0395(7) 0.0353(7) 0.0376(7) 0.0013(5) 0.0107(5) 0.0049(5)
N2 0.0313(18) 0.0210(18) 0.0222(16) 0.0010(13) 0.0083(13) 0.0067(14)
N4 0.0323(18) 0.0249(19) 0.0237(17) 0.0043(14) 0.0036(14) -0.0018(15)
N3 0.0345(18) 0.0258(19) 0.0210(16) 0.0002(14) 0.0074(14) -0.0026(15)
N6 0.0337(19) 0.032(2) 0.0201(16) 0.0028(14) 0.0030(14) 0.0075(16)
N1 0.0323(18) 0.0259(19) 0.0181(15) 0.0028(13) 0.0070(13) 0.0060(14)
N5 0.0297(17) 0.028(2) 0.0250(17) 0.0057(14) 0.0070(14) 0.0032(15)
F11 0.073(2) 0.061(2) 0.062(2) -0.0138(19) 0.0359(19) -0.010(2)
C37 0.032(2) 0.038(3) 0.026(2) 0.0108(18) 0.0073(17) 0.0090(19)
F9 0.112(3) 0.048(2) 0.045(2) -0.0057(16) 0.022(2) -0.011(2)
F10 0.070(3) 0.090(3) 0.055(2) 0.022(2) 0.0003(18) -0.038(2)
C21 0.042(2) 0.025(2) 0.034(2) 0.0059(18) 0.0154(19) 0.0019(19)
C33 0.034(2) 0.029(2) 0.029(2) 0.0039(17) 0.0050(18) -0.0027(18)
F12 0.097(3) 0.081(3) 0.062(2) 0.021(2) 0.024(2) 0.050(3)
C9 0.053(3) 0.031(3) 0.025(2) -0.0022(19) 0.007(2) 0.000(2)
C13 0.030(2) 0.029(2) 0.0228(19) 0.0005(16) 0.0096(16) 0.0052(17)
C23 0.040(2) 0.029(2) 0.028(2) -0.0007(18) 0.0117(18) 0.0050(19)
C19 0.034(2) 0.033(2) 0.025(2) -0.0023(17) 0.0060(17) 0.0012(19)
C20 0.034(2) 0.032(3) 0.034(2) 0.0003(19) 0.0131(18) -0.0027(19)
C14 0.041(2) 0.033(3) 0.024(2) 0.0047(17) 0.0151(18) 0.0144(19)
C26 0.046(3) 0.042(3) 0.025(2) -0.005(2) 0.0078(19) -0.010(2)
C36 0.033(2) 0.051(3) 0.038(3) 0.014(2) 0.014(2) 0.010(2)
C28 0.035(2) 0.029(2) 0.023(2) 0.0021(18) 0.0006(17) -0.0056(19)
C27 0.037(2) 0.025(2) 0.026(2) -0.0009(17) 0.0062(17) -0.0095(18)
C17 0.030(2) 0.033(2) 0.0189(19) -0.0026(16) 0.0074(16) 0.0059(17)
C29 0.057(3) 0.045(3) 0.025(2) 0.004(2) 0.000(2) -0.003(3)
C18 0.030(2) 0.029(2) 0.0208(18) 0.0001(16) 0.0082(15) 0.0021(17)
C10 0.046(3) 0.037(3) 0.022(2) 0.0011(19) 0.0108(19) 0.007(2)
C15 0.037(2) 0.037(3) 0.025(2) 0.0049(18) 0.0044(17) 0.011(2)
C22 0.036(2) 0.025(2) 0.0246(19) 0.0037(16) 0.0071(17) 0.0007(18)
C38 0.035(2) 0.045(3) 0.023(2) 0.006(2) 0.0076(18) 0.011(2)
C34 0.033(2) 0.038(3) 0.040(2) 0.004(2) 0.0024(19) -0.002(2)
C42 0.033(2) 0.044(3) 0.031(2) -0.006(2) 0.0012(18) 0.010(2)
C24 0.049(3) 0.035(3) 0.043(3) -0.008(2) 0.019(2) 0.003(2)
C11 0.038(2) 0.033(3) 0.030(2) 0.0011(19) 0.0125(18) 0.0074(19)
F7 0.091(3) 0.049(2) 0.089(3) 0.021(2) 0.032(2) 0.015(2)
C12 0.040(2) 0.035(3) 0.027(2) 0.0028(19) 0.0103(18) 0.008(2)
F8 0.063(2) 0.129(5) 0.047(2) -0.008(2) 0.0194(18) -0.032(3)
C5 0.070(4) 0.030(3) 0.038(3) -0.004(2) 0.017(3) 0.009(3)
C6 0.039(3) 0.038(3) 0.036(3) 0.008(2) 0.013(2) 0.009(2)
C16 0.033(2) 0.033(2) 0.023(2) 0.0008(18) 0.0045(17) 0.0057(19)
C8 0.058(3) 0.026(2) 0.032(2) 0.0014(19) 0.012(2) 0.000(2)
C4 0.047(3) 0.050(3) 0.042(3) -0.002(2) 0.018(2) 0.015(2)
C25 0.054(3) 0.042(3) 0.034(2) -0.014(2) 0.017(2) -0.010(2)
C39 0.046(3) 0.054(3) 0.027(2) 0.001(2) 0.013(2) 0.013(2)
C31 0.049(3) 0.037(3) 0.046(3) 0.006(2) -0.006(2) 0.010(2)
C7 0.048(3) 0.033(3) 0.033(2) 0.007(2) 0.014(2) 0.013(2)
C32 0.040(3) 0.035(3) 0.032(2) 0.002(2) 0.0013(19) 0.007(2)
C3 0.057(3) 0.045(3) 0.035(3) 0.006(2) 0.023(2) 0.006(2)
C1 0.072(4) 0.050(4) 0.045(3) -0.019(3) 0.019(3) -0.016(3)
C30 0.065(4) 0.043(3) 0.032(3) 0.012(2) -0.013(2) 0.006(3)
C41 0.042(3) 0.050(3) 0.041(3) -0.015(2) 0.000(2) 0.014(2)
C35 0.027(2) 0.044(3) 0.049(3) 0.011(2) 0.009(2) -0.003(2)
C2 0.063(3) 0.056(4) 0.020(2) -0.003(2) 0.005(2) 0.009(3)
C40 0.049(3) 0.071(4) 0.029(2) -0.008(2) 0.010(2) 0.022(3)
P1 0.0392(7) 0.0460(8) 0.0387(7) 0.0102(5) 0.0120(6) 0.0116(5)
F1 0.096(3) 0.044(2) 0.060(2) 0.0091(17) 0.038(2) 0.011(2)
F2 0.098(3) 0.061(3) 0.059(2) 0.0320(19) 0.028(2) 0.019(2)
F6 0.131(4) 0.078(3) 0.044(2) -0.019(2) -0.013(2) 0.052(3)
F5 0.066(3) 0.141(5) 0.063(3) 0.049(3) -0.012(2) -0.049(3)
F4 0.119(4) 0.070(3) 0.0357(17) -0.0123(17) -0.022(2) 0.061(3)
F3 0.079(3) 0.193(7) 0.087(4) -0.050(4) 0.052(3) -0.060(4)

loop_
_atom_type_symbol
_atom_type_description
_atom_type_scat_dispersion_real
_atom_type_scat_dispersion_imag
_atom_type_scat_source
C C 0.0181 0.0091 'International Tables Vol C Tables 4.2.6.8 and 6.1.1.4'
H H 0.0000 0.0000 'International Tables Vol C Tables 4.2.6.8 and 6.1.1.4'
N N 0.0311 0.0180 'International Tables Vol C Tables 4.2.6.8 and 6.1.1.4'
F F 0.0727 0.0534 'International Tables Vol C Tables 4.2.6.8 and 6.1.1.4'
P P 0.2955 0.4335 'International Tables Vol C Tables 4.2.6.8 and 6.1.1.4'
Fe Fe -1.1336 3.1974 'International Tables Vol C Tables 4.2.6.8 and 6.1.1.4'
Ru Ru 0.0552 3.2960 'International Tables Vol C Tables 4.2.6.8 and 6.1.1.4'

loop_
_geom_angle_atom_site_label_1
_geom_angle_atom_site_label_2
_geom_angle_atom_site_label_3
_geom_angle
N4 Ru1 N3 79.14(15)
N4 Ru1 N6 98.01(15)
N3 Ru1 N6 174.58(15)
N4 Ru1 N1 172.64(14)
N3 Ru1 N1 96.88(14)
N6 Ru1 N1 86.44(14)
N4 Ru1 N2 94.40(14)
N3 Ru1 N2 90.05(14)
N6 Ru1 N2 94.78(15)
N1 Ru1 N2 79.34(14)
N4 Ru1 N5 91.03(15)
N3 Ru1 N5 96.25(15)
N6 Ru1 N5 79.13(16)
N1 Ru1 N5 95.58(14)
N2 Ru1 N5 172.37(14)
C1 Fe1 C2 41.1(3)
C1 Fe1 C5 41.1(3)
C2 Fe1 C5 68.4(2)
C1 Fe1 C6 107.8(3)
C2 Fe1 C6 117.4(2)
C5 Fe1 C6 130.0(2)
C1 Fe1 C3 67.9(3)
C2 Fe1 C3 39.7(3)
C5 Fe1 C3 67.3(2)
C6 Fe1 C3 150.2(2)
C1 Fe1 C9 152.5(3)
C2 Fe1 C9 165.1(2)
C5 Fe1 C9 118.7(2)
C6 Fe1 C9 69.4(2)
C3 Fe1 C9 128.3(2)
C1 Fe1 C4 68.3(3)
C2 Fe1 C4 67.6(2)
C5 Fe1 C4 40.0(3)
C6 Fe1 C4 168.2(2)
C3 Fe1 C4 40.1(2)
C9 Fe1 C4 108.6(2)
C1 Fe1 C10 118.3(2)
C2 Fe1 C10 152.1(3)
C5 Fe1 C10 109.2(2)
C6 Fe1 C10 41.5(2)
C3 Fe1 C10 167.1(2)
C9 Fe1 C10 41.3(2)
C4 Fe1 C10 129.4(2)
C1 Fe1 C7 128.1(3)
C2 Fe1 C7 107.6(2)
C5 Fe1 C7 167.4(2)
C6 Fe1 C7 40.2(2)
C3 Fe1 C7 117.8(2)
C9 Fe1 C7 68.3(2)
C4 Fe1 C7 150.9(2)
C10 Fe1 C7 68.4(2)
C1 Fe1 C8 166.0(3)
C2 Fe1 C8 127.4(2)
C5 Fe1 C8 151.2(2)
C6 Fe1 C8 68.5(2)
C3 Fe1 C8 108.1(2)
C9 Fe1 C8 40.3(2)
C4 Fe1 C8 117.9(2)
C10 Fe1 C8 68.6(2)
C7 Fe1 C8 40.6(2)
F12 P2 F10 91.3(3)
F12 P2 F9 92.2(2)
F10 P2 F9 89.8(3)
F12 P2 F7 178.1(3)
F10 P2 F7 90.5(3)
F9 P2 F7 88.4(3)
F12 P2 F11 88.6(2)
F10 P2 F11 90.2(2)
F9 P2 F11 179.2(3)
F7 P2 F11 90.8(3)
F12 P2 F8 91.3(3)
F10 P2 F8 177.3(3)
F9 P2 F8 91.0(2)
F7 P2 F8 86.9(3)
F11 P2 F8 88.9(2)
C18 N2 C22 118.1(4)
C18 N2 Ru1 114.9(3)
C22 N2 Ru1 126.9(3)
C32 N4 C28 118.0(4)
C32 N4 Ru1 125.9(3)
C28 N4 Ru1 116.0(3)
C23 N3 C27 118.8(4)
C23 N3 Ru1 125.6(3)
C27 N3 Ru1 115.5(3)
C42 N6 C38 119.2(4)
C42 N6 Ru1 125.7(3)
C38 N6 Ru1 114.7(3)
C13 N1 C17 118.8(4)
C13 N1 Ru1 126.6(3)
C17 N1 Ru1 114.5(3)
C33 N5 C37 118.9(4)
C33 N5 Ru1 126.2(3)
C37 N5 Ru1 114.9(3)
N5 C37 C36 120.3(5)
N5 C37 C38 115.1(4)
C36 C37 C38 124.6(4)
C22 C21 C20 119.4(4)
N5 C33 C34 122.7(4)
C8 C9 C10 108.3(5)
C8 C9 Fe1 70.6(3)
C10 C9 Fe1 69.6(3)
N1 C13 C14 122.7(4)
N3 C23 C24 123.5(5)
C20 C19 C18 119.6(4)
C21 C20 C19 118.9(4)
C15 C14 C13 118.1(4)
C15 C14 C12 120.5(4)
C13 C14 C12 121.4(5)
C27 C26 C25 119.5(5)
C35 C36 C37 120.1(5)
N4 C28 C29 120.9(5)
N4 C28 C27 113.8(4)
C29 C28 C27 125.3(5)
N3 C27 C26 120.6(5)
N3 C27 C28 115.4(4)
C26 C27 C28 124.0(4)
N1 C17 C16 121.1(4)
N1 C17 C18 115.8(4)
C16 C17 C18 123.1(4)
C30 C29 C28 120.0(5)
N2 C18 C19 121.2(4)
N2 C18 C17 115.1(4)
C19 C18 C17 123.7(4)
C11 C10 C9 127.8(5)
C11 C10 C6 125.1(5)
C9 C10 C6 107.0(5)
C11 C10 Fe1 128.8(4)
C9 C10 Fe1 69.2(3)
C6 C10 Fe1 69.0(3)
C16 C15 C14 119.9(4)
N2 C22 C21 122.8(4)
N6 C38 C39 121.1(5)
N6 C38 C37 115.5(4)
C39 C38 C37 123.5(5)
C35 C34 C33 119.4(5)
N6 C42 C41 122.6(5)
C25 C24 C23 117.6(5)
C12 C11 C10 177.6(5)
C11 C12 C14 175.5(6)
C4 C5 C1 108.1(5)
C4 C5 Fe1 70.2(3)
C1 C5 Fe1 69.0(3)
C7 C6 C10 107.6(5)
C7 C6 Fe1 70.3(3)
C10 C6 Fe1 69.5(3)
C15 C16 C17 119.3(5)
C9 C8 C7 107.9(5)
C9 C8 Fe1 69.1(3)
C7 C8 Fe1 69.3(3)
C5 C4 C3 108.1(6)
C5 C4 Fe1 69.9(3)
C3 C4 Fe1 69.9(3)
C24 C25 C26 119.9(5)
C40 C39 C38 118.8(5)
C32 C31 C30 118.1(5)
C6 C7 C8 109.2(4)
C6 C7 Fe1 69.5(3)
C8 C7 Fe1 70.1(3)
N4 C32 C31 123.5(5)
C2 C3 C4 109.3(5)
C2 C3 Fe1 70.0(3)
C4 C3 Fe1 70.0(3)
C2 C1 C5 106.7(6)
C2 C1 Fe1 69.9(3)
C5 C1 Fe1 69.9(3)
C29 C30 C31 119.7(5)
C42 C41 C40 118.1(6)
C34 C35 C36 118.6(5)
C3 C2 C1 107.8(5)
C3 C2 Fe1 70.3(3)
C1 C2 Fe1 69.0(3)
C39 C40 C41 120.2(5)
F5 P1 F6 94.1(4)
F5 P1 F4 89.1(3)
F6 P1 F4 91.9(2)
F5 P1 F1 89.4(3)
F6 P1 F1 176.4(3)
F4 P1 F1 89.2(2)
F5 P1 F3 174.4(4)
F6 P1 F3 90.3(3)
F4 P1 F3 94.2(4)
F1 P1 F3 86.2(3)
F5 P1 F2 87.8(3)
F6 P1 F2 86.5(2)
F4 P1 F2 176.5(3)
F1 P1 F2 92.6(2)
F3 P1 F2 88.9(3)

loop_
_geom_bond_atom_site_label_1
_geom_bond_atom_site_label_2
_geom_bond_distance
Ru1 N4 2.047(4)
Ru1 N3 2.055(4)
Ru1 N6 2.060(4)
Ru1 N1 2.064(4)
Ru1 N2 2.067(4)
Ru1 N5 2.070(4)
Fe1 C1 2.030(6)
Fe1 C2 2.041(5)
Fe1 C5 2.043(6)
Fe1 C6 2.044(5)
Fe1 C3 2.045(5)
Fe1 C9 2.046(5)
Fe1 C4 2.047(5)
Fe1 C10 2.051(5)
Fe1 C7 2.054(5)
Fe1 C8 2.065(5)
P2 F12 1.561(4)
P2 F10 1.579(4)
P2 F9 1.591(4)
P2 F7 1.592(4)
P2 F11 1.599(4)
P2 F8 1.626(4)
N2 C18 1.358(6)
N2 C22 1.359(6)
N4 C32 1.342(6)
N4 C28 1.372(6)
N3 C23 1.343(6)
N3 C27 1.356(6)
N6 C42 1.340(7)
N6 C38 1.364(7)
N1 C13 1.339(6)
N1 C17 1.361(6)
N5 C33 1.341(6)
N5 C37 1.363(6)
C37 C36 1.398(7)
C37 C38 1.460(8)
C21 C22 1.368(7)
C21 C20 1.380(7)
C33 C34 1.381(7)
C9 C8 1.416(7)
C9 C10 1.444(8)
C13 C14 1.398(6)
C23 C24 1.379(7)
C19 C20 1.385(7)
C19 C18 1.396(7)
C14 C15 1.382(7)
C14 C12 1.430(7)
C26 C27 1.387(7)
C26 C25 1.389(8)
C36 C35 1.388(8)
C28 C29 1.381(7)
C28 C27 1.477(7)
C17 C16 1.394(6)
C17 C18 1.468(6)
C29 C30 1.368(9)
C10 C11 1.416(7)
C10 C6 1.451(7)
C15 C16 1.378(7)
C38 C39 1.388(7)
C34 C35 1.375(8)
C42 C41 1.382(7)
C24 C25 1.377(8)
C11 C12 1.199(7)
C5 C4 1.397(9)
C5 C1 1.431(10)
C6 C7 1.409(8)
C8 C7 1.430(8)
C4 C3 1.402(8)
C39 C40 1.384(9)
C31 C32 1.373(7)
C31 C30 1.388(9)
C3 C2 1.388(9)
C1 C2 1.430(9)
C41 C40 1.387(9)
P1 F5 1.564(4)
P1 F6 1.570(4)
P1 F4 1.595(4)
P1 F1 1.598(4)
P1 F3 1.602(5)
P1 F2 1.609(4)
